data_1551869
loop_
_publ_author_name
'Muthukumar, P.'
'Moon, Dohyun'
'Anthony, Philip Philip'

_publ_section_title
;
 Copper Coordination Polymer Electrocatalyst for Strong Hydrogen Evolution
 Reaction Activity in Neutral Medium: Influence of Coordination
 Environment and Network Structure
;
_journal_name_full 'Catalysis Science &amp; Technology'
_journal_paper_doi 10.1039/C9CY00759H
_journal_year 2019
_chemical_formula_moiety 'C7 H5 Cu N O5'
_chemical_formula_sum 'C7 H5 Cu N O5'
_chemical_formula_weight 246.66
_space_group_crystal_system monoclinic
_space_group_IT_number 15
_space_group_name_Hall '-C 2yc'
_space_group_name_H-M_alt 'C 1 2/c 1'
_symmetry_space_group_name_Hall '-C 2yc'
_symmetry_space_group_name_H-M 'C 1 2/c 1'
_atom_sites_solution_hydrogens mixed
_audit_creation_method SHELXL-2017/1
_audit_update_record
;
2019-01-08 deposited with the CCDC.    2019-06-24 downloaded from the CCDC.
;
_cell_angle_alpha 90
_cell_angle_beta 127.27(3)
_cell_angle_gamma 90
_cell_formula_units_Z 4
_cell_length_a 12.072(2)
_cell_length_b 10.473(2)
_cell_length_c 7.6968(15)
_cell_measurement_reflns_used 26599
_cell_measurement_temperature 173(2)
_cell_measurement_theta_max 33.749
_cell_measurement_theta_min 0.344
_cell_volume 774.4(4)
_computing_cell_refinement '<i>HKL3000sm</i>(Otwinowski & Minor, 1997)'
_computing_data_collection '<i>PAL BL2D-SMDC Program</i>(Shin et. al, 2016)'
_computing_data_reduction '<i>HKL3000sm</i>(Otwinowski & Minor, 1997)'
_computing_molecular_graphics '<i>DIAMOND 4</i>(Putz & Brandenburg, 2014)'
_computing_publication_material '<i>enCifer 1.6</i>'
_computing_structure_refinement '<i>SHELXL-2017</i> (Sheldrick, 2015)'
_computing_structure_solution '<i>SHELXT-2014</i> (Sheldrick, 2015)'
_diffrn_ambient_temperature 173(2)
_diffrn_measured_fraction_theta_full 0.976
_diffrn_measured_fraction_theta_max 0.967
_diffrn_measurement_device_type 'ADSC Q210 CCD area detector'
_diffrn_measurement_method 'omega scan'
_diffrn_radiation_type synchrotron
_diffrn_radiation_wavelength 0.600
_diffrn_reflns_av_R_equivalents 0.0242
_diffrn_reflns_av_unetI/netI 0.0210
_diffrn_reflns_Laue_measured_fraction_full 0.976
_diffrn_reflns_Laue_measured_fraction_max 0.967
_diffrn_reflns_limit_h_max 16
_diffrn_reflns_limit_h_min -16
_diffrn_reflns_limit_k_max 14
_diffrn_reflns_limit_k_min -14
_diffrn_reflns_limit_l_max 10
_diffrn_reflns_limit_l_min -10
_diffrn_reflns_number 4093
_diffrn_reflns_point_group_measured_fraction_full 0.976
_diffrn_reflns_point_group_measured_fraction_max 0.967
_diffrn_reflns_theta_full 21.100
_diffrn_reflns_theta_max 24.994
_diffrn_reflns_theta_min 2.429
_diffrn_source 'PLSII 2D bending magnet'
_exptl_absorpt_coefficient_mu 1.772
_exptl_absorpt_correction_T_max 1.000
_exptl_absorpt_correction_T_min 0.836
_exptl_absorpt_correction_type empirical
_exptl_absorpt_process_details '<i>HKL3000sm Scalepack(Otwinowski & Minor, 1997)</i>'
_exptl_crystal_colour 'deep blue'
_exptl_crystal_density_diffrn 2.116
_exptl_crystal_description block
_exptl_crystal_F_000 492
_exptl_crystal_size_max 0.075
_exptl_crystal_size_mid 0.074
_exptl_crystal_size_min 0.066
_refine_diff_density_max 0.677
_refine_diff_density_min -0.888
_refine_diff_density_rms 0.127
_refine_ls_extinction_coef 0.069(7)
_refine_ls_extinction_expression Fc^*^=kFc[1+0.001xFc^2^\l^3^/sin(2\q)]^-1/4^
_refine_ls_extinction_method 'SHELXL-2017/1 (Sheldrick 2017)'
_refine_ls_goodness_of_fit_ref 1.106
_refine_ls_hydrogen_treatment mixed
_refine_ls_matrix_type full
_refine_ls_number_parameters 70
_refine_ls_number_reflns 1102
_refine_ls_number_restraints 3
_refine_ls_restrained_S_all 1.105
_refine_ls_R_factor_all 0.0372
_refine_ls_R_factor_gt 0.0357
_refine_ls_shift/su_max 0.000
_refine_ls_shift/su_mean 0.000
_refine_ls_structure_factor_coef Fsqd
_refine_ls_weighting_details 'w=1/[\s^2^(Fo^2^)+(0.0759P)^2^+0.3071P] where P=(Fo^2^+2Fc^2^)/3'
_refine_ls_weighting_scheme calc
_refine_ls_wR_factor_gt 0.0989
_refine_ls_wR_factor_ref 0.1004
_reflns_Friedel_coverage 0.000
_reflns_number_gt 1030
_reflns_number_total 1102
_reflns_threshold_expression 'I > 2\s(I)'
_cod_data_source_file c9cy00759h2.cif
_cod_data_source_block SPA224
_cod_database_code 1551869
_shelx_shelxl_version_number 2017/1
_shelx_space_group_comment
;
The symmetry employed for this shelxl refinement is uniquely defined
by the following loop, which should always be used as a source of
symmetry information in preference to the above space-group names.
They are only intended as comments.
;
_shelx_estimated_absorpt_t_min 0.879
_shelx_estimated_absorpt_t_max 0.892

loop_
_space_group_symop_operation_xyz
'x, y, z'
'-x, y, -z+1/2'
'x+1/2, y+1/2, z'
'-x+1/2, y+1/2, -z+1/2'
'-x, -y, -z'
'x, -y, z-1/2'
'-x+1/2, -y+1/2, -z'
'x+1/2, -y+1/2, z-1/2'

loop_
_atom_site_label
_atom_site_type_symbol
_atom_site_fract_x
_atom_site_fract_y
_atom_site_fract_z
_atom_site_U_iso_or_equiv
_atom_site_adp_type
_atom_site_occupancy
_atom_site_site_symmetry_order
_atom_site_calc_flag
_atom_site_refinement_flags_posn
_atom_site_refinement_flags_adp
_atom_site_refinement_flags_occupancy
Cu1 Cu 0.500000 0.83472(3) 0.750000 0.02396(19) Uani 1 2 d S T P
O1 O 0.33423(15) 0.80351(16) 0.7481(3) 0.0285(3) Uani 1 1 d . . .
O2 O 0.18498(18) 0.64710(17) 0.6766(3) 0.0347(4) Uani 1 1 d . . .
O3 O 0.500000 1.0201(3) 0.750000 0.0522(8) Uani 1 2 d DS T P
H1O3 H 0.561(3) 1.0661(17) 0.760(7) 0.063 Uiso 1 1 d D U .
N1 N 0.500000 0.6533(2) 0.750000 0.0214(5) Uani 1 2 d S T P
C1 C 0.2950(2) 0.6863(2) 0.7181(4) 0.0259(4) Uani 1 1 d . . .
C2 C 0.39605(18) 0.59265(19) 0.7314(3) 0.0221(3) Uani 1 1 d . . .
C3 C 0.39175(19) 0.4605(2) 0.7290(3) 0.0261(4) Uani 1 1 d . . .
H3 H 0.317637 0.416080 0.713596 0.031 Uiso 1 1 calc R U .
C4 C 0.500000 0.3945(3) 0.750000 0.0270(5) Uani 1 2 d S T P
H4 H 0.499999 0.303819 0.749999 0.032 Uiso 1 2 calc R U P

loop_
_atom_site_aniso_label
_atom_site_aniso_U_11
_atom_site_aniso_U_22
_atom_site_aniso_U_33
_atom_site_aniso_U_23
_atom_site_aniso_U_13
_atom_site_aniso_U_12
Cu1 0.0183(2) 0.0291(3) 0.0370(3) 0.000 0.0233(2) 0.000
O1 0.0214(7) 0.0350(7) 0.0435(8) 0.0070(6) 0.0272(6) 0.0044(5)
O2 0.0226(7) 0.0443(8) 0.0514(10) 0.0120(7) 0.0298(8) 0.0034(6)
O3 0.0593(17) 0.0395(14) 0.099(2) 0.000 0.0692(19) 0.000
N1 0.0136(10) 0.0319(11) 0.0241(11) 0.000 0.0143(9) 0.000
C1 0.0187(8) 0.0376(9) 0.0324(9) 0.0103(7) 0.0212(8) 0.0056(7)
C2 0.0143(6) 0.0331(8) 0.0243(8) 0.0044(6) 0.0145(6) 0.0006(6)
C3 0.0206(8) 0.0332(8) 0.0270(9) 0.0031(6) 0.0157(7) -0.0018(6)
C4 0.0229(11) 0.0332(13) 0.0270(12) 0.000 0.0162(11) 0.000

loop_
_atom_type_symbol
_atom_type_description
_atom_type_scat_dispersion_real
_atom_type_scat_dispersion_imag
_atom_type_scat_source
C C 0.0018 0.0011 'International Tables Vol C Tables 4.2.6.8 and 6.1.1.4'
H H 0.0000 0.0000 'International Tables Vol C Tables 4.2.6.8 and 6.1.1.4'
N N 0.0038 0.0023 'International Tables Vol C Tables 4.2.6.8 and 6.1.1.4'
O O 0.0071 0.0042 'International Tables Vol C Tables 4.2.6.8 and 6.1.1.4'
Cu Cu 0.3362 0.9389 'International Tables Vol C Tables 4.2.6.8 and 6.1.1.4'

loop_
_geom_angle_atom_site_label_1
_geom_angle_atom_site_label_2
_geom_angle_atom_site_label_3
_geom_angle
_geom_angle_site_symmetry_1
_geom_angle_site_symmetry_3
N1 Cu1 O3 180.0 . .
N1 Cu1 O1 80.68(5) . .
O3 Cu1 O1 99.32(5) . .
N1 Cu1 O1 80.68(5) . 2_656
O3 Cu1 O1 99.32(5) . 2_656
O1 Cu1 O1 161.36(10) . 2_656
C1 O1 Cu1 114.31(13) . .
Cu1 O3 H1O3 125.0(13) . .
Cu1 O3 H1O3 125.0(13) . 2_656
H1O3 O3 H1O3 110(3) . 2_656
C2 N1 C2 123.1(2) . 2_656
C2 N1 Cu1 118.43(12) . .
C2 N1 Cu1 118.43(12) 2_656 .
O2 C1 O1 125.9(2) . .
O2 C1 C2 119.8(2) . .
O1 C1 C2 114.26(17) . .
N1 C2 C3 120.16(17) . .
N1 C2 C1 111.37(18) . .
C3 C2 C1 128.47(16) . .
C2 C3 C4 117.87(18) . .
C2 C3 H3 121.1 . .
C4 C3 H3 121.1 . .
C3 C4 C3 120.8(3) 2_656 .
C3 C4 H4 119.6 2_656 .
C3 C4 H4 119.6 . .

loop_
_geom_bond_atom_site_label_1
_geom_bond_atom_site_label_2
_geom_bond_distance
_geom_bond_site_symmetry_2
Cu1 N1 1.900(2) .
Cu1 O3 1.941(3) .
Cu1 O1 2.0188(14) .
Cu1 O1 2.0188(14) 2_656
O1 C1 1.286(3) .
O2 C1 1.233(3) .
O3 H1O3 0.841(7) .
O3 H1O3 0.841(7) 2_656
N1 C2 1.335(2) .
N1 C2 1.335(2) 2_656
C1 C2 1.519(3) .
C2 C3 1.385(3) .
C3 C4 1.398(2) .
C3 H3 0.9500 .
C4 H4 0.9500 .

loop_
_geom_hbond_atom_site_label_D
_geom_hbond_atom_site_label_H
_geom_hbond_atom_site_label_A
_geom_hbond_distance_DH
_geom_hbond_distance_HA
_geom_hbond_distance_DA
_geom_hbond_angle_DHA
_geom_hbond_site_symmetry_A
_geom_hbond_publ_flag
O3 H1O3 O2 0.841(7) 2.132(15) 2.933(2) 159(4) 3 yes

loop_
_geom_torsion_atom_site_label_1
_geom_torsion_atom_site_label_2
_geom_torsion_atom_site_label_3
_geom_torsion_atom_site_label_4
_geom_torsion
_geom_torsion_site_symmetry_1
_geom_torsion_site_symmetry_4
Cu1 O1 C1 O2 -167.86(19) . .
Cu1 O1 C1 C2 10.5(2) . .
C2 N1 C2 C3 -0.51(13) 2_656 .
Cu1 N1 C2 C3 179.49(13) . .
C2 N1 C2 C1 178.73(16) 2_656 .
Cu1 N1 C2 C1 -1.27(16) . .
O2 C1 C2 N1 172.11(18) . .
O1 C1 C2 N1 -6.4(2) . .
O2 C1 C2 C3 -8.7(3) . .
O1 C1 C2 C3 172.79(19) . .
N1 C2 C3 C4 1.0(2) . .
C1 C2 C3 C4 -178.12(16) . .
C2 C3 C4 C3 -0.48(12) . 2_656
